data_2230330
loop_
_publ_author_name
'M\"ohlmann, Lennart'
'Wendt, Ola F.'
'Johnson, Magnus T.'

_publ_section_title
;
 Bis(1,3-dimesitylimidazolyl)gold(I)
 2,4,8,10-tetraphenyl-1,3,5,7,9,11-hexaoxa-2,4,8,10-tetrabora-6-borataspiro[5.5]undecane
;
_journal_coeditor_code HB5850
_journal_issue 6
_journal_name_full 'Acta Crystallographica Section E'
_journal_page_first m719
_journal_page_last m720
_journal_paper_doi 10.1107/S1600536811016357
_journal_volume 67
_journal_year 2011
_chemical_formula_iupac '[Au (C21 H24 N2)2] (C24 H20 B5 O6)'
_chemical_formula_moiety 'C42 H48 Au N4 +, C24 H20 B5 O6 -'
_chemical_formula_sum 'C66 H68 Au B5 N4 O6'
_chemical_formula_weight 1264.26
_chemical_name_systematic
;
Bis(1,3-dimesitylimidazolyl)gold(I)
2,4,8,10-tetraphenyl-1,3,5,7,9,11-hexaoxa-2,4,8,10-tetrabora-
6-borataspiro[5.5]undecane
;
_space_group_IT_number 2
_symmetry_cell_setting triclinic
_symmetry_space_group_name_Hall '-P 1'
_symmetry_space_group_name_H-M 'P -1'
_atom_sites_solution_hydrogens geom
_atom_sites_solution_primary direct
_atom_sites_solution_secondary difmap
_audit_creation_method SHELXL-97
_cell_angle_alpha 94.810(10)
_cell_angle_beta 112.860(10)
_cell_angle_gamma 117.650(10)
_cell_formula_units_Z 2
_cell_length_a 15.388(2)
_cell_length_b 15.768(2)
_cell_length_c 16.453(2)
_cell_measurement_reflns_used 7585
_cell_measurement_temperature 293(2)
_cell_measurement_theta_max 33.16
_cell_measurement_theta_min 2.32
_cell_volume 3083.1(9)
_computing_cell_refinement 'CrysAlis RED (Oxford Diffraction, 2006)'
_computing_data_collection 'CrysAlis CCD (Oxford Diffraction, 2006)'
_computing_data_reduction 'CrysAlis RED (Oxford Diffraction, 2006)'
_computing_molecular_graphics 'DIAMOND (Brandenburg, 2006)'
_computing_publication_material 'SHELXL97 (Sheldrick, 2008)'
_computing_structure_refinement 'SHELXL97 (Sheldrick, 2008)'
_computing_structure_solution 'SIR97 (Altomare <i>et al.</i>, 1999)'
_diffrn_ambient_temperature 293(2)
_diffrn_detector_area_resol_mean 16.1829
_diffrn_measured_fraction_theta_full 0.977
_diffrn_measured_fraction_theta_max 0.977
_diffrn_measurement_device_type 'Oxford Diffraction Xcalibur-3 CCD'
_diffrn_measurement_method \w
_diffrn_radiation_monochromator graphite
_diffrn_radiation_source 'Enhance (Mo) X-ray Source'
_diffrn_radiation_type MoK\a
_diffrn_radiation_wavelength 0.71073
_diffrn_reflns_av_R_equivalents 0.0506
_diffrn_reflns_av_sigmaI/netI 0.0894
_diffrn_reflns_limit_h_max 17
_diffrn_reflns_limit_h_min -18
_diffrn_reflns_limit_k_max 18
_diffrn_reflns_limit_k_min -13
_diffrn_reflns_limit_l_max 19
_diffrn_reflns_limit_l_min -19
_diffrn_reflns_number 19866
_diffrn_reflns_theta_full 25.00
_diffrn_reflns_theta_max 25.03
_diffrn_reflns_theta_min 2.32
_exptl_absorpt_coefficient_mu 2.440
_exptl_absorpt_correction_T_max 1.000
_exptl_absorpt_correction_T_min 0.838
_exptl_absorpt_correction_type multi-scan
_exptl_absorpt_process_details '(CrysAlis RED; Oxford Diffraction, 2006)'
_exptl_crystal_colour colorless
_exptl_crystal_density_diffrn 1.362
_exptl_crystal_density_method 'not measured'
_exptl_crystal_description plate
_exptl_crystal_F_000 1288
_exptl_crystal_size_max 0.20
_exptl_crystal_size_mid 0.20
_exptl_crystal_size_min 0.10
_refine_diff_density_max 1.021
_refine_diff_density_min -0.912
_refine_ls_extinction_method none
_refine_ls_goodness_of_fit_ref 1.076
_refine_ls_hydrogen_treatment constr
_refine_ls_matrix_type full
_refine_ls_number_parameters 751
_refine_ls_number_reflns 10639
_refine_ls_number_restraints 0
_refine_ls_restrained_S_all 1.076
_refine_ls_R_factor_all 0.0729
_refine_ls_R_factor_gt 0.0456
_refine_ls_shift/su_max 0.002
_refine_ls_shift/su_mean 0.000
_refine_ls_structure_factor_coef Fsqd
_refine_ls_weighting_details 'calc w=1/[\s^2^(Fo^2^)+(0.0797P)^2^] where P=(Fo^2^+2Fc^2^)/3'
_refine_ls_weighting_scheme calc
_refine_ls_wR_factor_gt 0.1269
_refine_ls_wR_factor_ref 0.1517
_reflns_number_gt 7217
_reflns_number_total 10639
_reflns_threshold_expression I>2\s(I)
_cod_data_source_file hb5850.cif
_cod_data_source_block global
_cod_original_cell_volume 3083.2
_cod_database_code 2230330

loop_
_symmetry_equiv_pos_as_xyz
'x, y, z'
'-x, -y, -z'

loop_
_atom_site_type_symbol
_atom_site_label
_atom_site_fract_x
_atom_site_fract_y
_atom_site_fract_z
_atom_site_U_iso_or_equiv
_atom_site_adp_type
_atom_site_calc_flag
_atom_site_refinement_flags
_atom_site_occupancy
_atom_site_symmetry_multiplicity
_atom_site_disorder_assembly
_atom_site_disorder_group
Au Au1 0.38230(3) 0.16116(2) 0.80812(2) 0.05262(14) Uani d . 1 1 . .
O O5 0.2525(4) 0.1693(4) 0.2299(3) 0.0546(13) Uani d . 1 1 . .
O O6 0.3904(4) 0.1308(4) 0.2674(4) 0.0603(14) Uani d . 1 1 . .
N N2 0.4720(5) 0.2319(4) 1.0153(4) 0.0499(15) Uani d . 1 1 . .
O O2 0.7074(4) 0.3338(4) 0.4622(4) 0.0607(14) Uani d . 1 1 . .
O O3 0.5298(4) 0.2002(4) 0.4263(4) 0.0581(13) Uani d . 1 1 . .
O O4 0.4233(4) 0.2732(4) 0.3694(4) 0.0710(17) Uani d . 1 1 . .
C C1 0.3848(6) 0.1842(5) 0.9295(5) 0.0443(17) Uani d . 1 1 . .
C C49 0.7431(7) 0.4448(6) 0.3638(6) 0.057(2) Uani d . 1 1 . .
O O1 0.5531(4) 0.2929(4) 0.3195(3) 0.0579(13) Uani d . 1 1 . .
N N1 0.2940(6) 0.1477(5) 0.9393(4) 0.0557(16) Uani d . 1 1 . .
C C2 0.3269(8) 0.1689(6) 1.0337(5) 0.060(2) Uani d . 1 1 . .
H H2 0.2795 0.1488 1.0598 0.072 Uiso calc R 1 1 . .
N N3 0.3280(6) 0.0399(6) 0.6263(5) 0.066(2) Uani d . 1 1 . .
C C22 0.3783(6) 0.1303(6) 0.6865(5) 0.0530(19) Uani d . 1 1 . .
C C13 0.1819(6) 0.0923(6) 0.8632(5) 0.0495(18) Uani d . 1 1 . .
C C4 0.5847(7) 0.2853(6) 1.0355(5) 0.0508(19) Uani d . 1 1 . .
N N4 0.4279(6) 0.1985(6) 0.6507(5) 0.070(2) Uani d . 1 1 . .
C C24 0.4102(7) 0.1509(8) 0.5677(6) 0.065(2) Uani d . 1 1 . .
H H24 0.4375 0.1820 0.5300 0.079 Uiso calc R 1 1 . .
C C61 0.1974(6) -0.0002(5) 0.1391(5) 0.0483(17) Uani d . 1 1 . .
C C14 0.1272(7) -0.0091(6) 0.8245(6) 0.060(2) Uani d . 1 1 . .
C C7 0.7416(8) 0.4358(7) 1.0543(7) 0.076(3) Uani d . 1 1 . .
H H7 0.7770 0.5040 1.0593 0.091 Uiso calc R 1 1 . .
B B1 0.4750(8) 0.2237(7) 0.3479(7) 0.062(3) Uani d . 1 1 . .
C C34 0.2674(7) -0.0509(7) 0.6360(5) 0.057(2) Uani d . 1 1 . .
C C3 0.4360(8) 0.2220(6) 1.0793(6) 0.061(2) Uani d . 1 1 . .
H H3 0.4809 0.2484 1.1437 0.073 Uiso calc R 1 1 . .
B B4 0.3235(7) 0.2549(7) 0.3065(6) 0.053(2) Uani d . 1 1 . .
C C55 0.2825(7) 0.3239(6) 0.3249(6) 0.058(2) Uani d . 1 1 . .
C C5 0.6320(7) 0.3859(6) 1.0311(6) 0.055(2) Uani d . 1 1 . .
C C43 0.6982(6) 0.2235(6) 0.5615(6) 0.060(2) Uani d . 1 1 . .
C C66 0.2276(7) -0.0671(6) 0.1204(5) 0.057(2) Uani d . 1 1 . .
H H66 0.3027 -0.0461 0.1522 0.069 Uiso calc R 1 1 . .
C C16 0.0202(8) -0.0594(7) 0.7499(6) 0.072(3) Uani d . 1 1 . .
H H16 -0.0189 -0.1293 0.7239 0.086 Uiso calc R 1 1 . .
C C47 0.6888(9) 0.1052(7) 0.6477(6) 0.067(2) Uani d . 1 1 . .
H H47 0.6463 0.0450 0.6561 0.081 Uiso calc R 1 1 . .
B B5 0.2866(8) 0.1053(6) 0.2154(6) 0.046(2) Uani d . 1 1 . .
B B2 0.6618(8) 0.3522(7) 0.3812(7) 0.056(2) Uani d . 1 1 . .
C C35 0.1545(8) -0.0956(8) 0.6019(6) 0.068(2) Uani d . 1 1 . .
C C48 0.6397(8) 0.1359(7) 0.5772(6) 0.071(3) Uani d . 1 1 . .
H H48 0.5626 0.0949 0.5383 0.085 Uiso calc R 1 1 . .
B B3 0.6399(8) 0.2525(6) 0.4792(6) 0.049(2) Uani d . 1 1 . .
C C25 0.4923(9) 0.3063(6) 0.6965(6) 0.066(2) Uani d . 1 1 . .
C C20 0.1354(8) 0.1461(7) 0.8298(6) 0.067(2) Uani d . 1 1 . .
C C62 0.0859(7) -0.0347(7) 0.0891(6) 0.072(2) Uani d . 1 1 . .
H H62 0.0621 0.0077 0.0993 0.086 Uiso calc R 1 1 . .
C C19 0.0285(8) 0.0937(9) 0.7512(7) 0.081(3) Uani d . 1 1 . .
H H19 -0.0029 0.1291 0.7245 0.097 Uiso calc R 1 1 . .
C C10 0.7521(9) 0.2952(8) 1.0674(7) 0.087(3) Uani d . 1 1 . .
H H10 0.7925 0.2644 1.0788 0.104 Uiso calc R 1 1 . .
C C60 0.1821(8) 0.3076(7) 0.2628(7) 0.077(3) Uani d . 1 1 . .
H H60 0.1347 0.2516 0.2090 0.092 Uiso calc R 1 1 . .
C C38 0.1547(9) -0.2332(8) 0.6637(7) 0.083(3) Uani d . 1 1 . .
C C64 0.0418(10) -0.1930(7) 0.0096(7) 0.088(3) Uani d . 1 1 . .
H H64 -0.0105 -0.2577 -0.0335 0.106 Uiso calc R 1 1 . .
C C17 -0.0299(8) -0.0094(8) 0.7135(6) 0.076(3) Uani d . 1 1 . .
C C11 0.6429(8) 0.2401(7) 1.0479(6) 0.073(3) Uani d . 1 1 . .
C C26 0.6032(10) 0.3520(8) 0.7661(8) 0.100(4) Uani d . 1 1 . .
C C56 0.3499(8) 0.4098(7) 0.3988(7) 0.087(3) Uani d . 1 1 . .
H H56 0.4212 0.4255 0.4399 0.104 Uiso calc R 1 1 . .
C C40 0.2671(9) -0.1834(8) 0.6961(7) 0.080(3) Uani d . 1 1 . .
H H40 0.3049 -0.2128 0.7261 0.096 Uiso calc R 1 1 . .
C C46 0.7995(11) 0.1648(10) 0.7031(8) 0.094(3) Uani d . 1 1 . .
H H46 0.8330 0.1424 0.7487 0.113 Uiso calc R 1 1 . .
C C50 0.7072(9) 0.4704(8) 0.2884(7) 0.087(3) Uani d . 1 1 . .
H H50 0.6320 0.4294 0.2435 0.104 Uiso calc R 1 1 . .
C C8 0.8040(8) 0.3937(8) 1.0708(7) 0.077(3) Uani d . 1 1 . .
C C53 0.9260(9) 0.5923(8) 0.4124(8) 0.091(3) Uani d . 1 1 . .
H H53 1.0022 0.6327 0.4551 0.110 Uiso calc R 1 1 . .
C C54 0.8563(8) 0.5067(7) 0.4283(8) 0.087(3) Uani d . 1 1 . .
H H54 0.8858 0.4916 0.4819 0.105 Uiso calc R 1 1 . .
C C41 0.3257(7) -0.0942(7) 0.6868(6) 0.074(3) Uani d . 1 1 . .
C C15 0.1828(9) -0.0663(7) 0.8671(7) 0.087(3) Uani d . 1 1 . .
H H15A 0.2378 -0.0563 0.8484 0.130 Uiso calc R 1 1 . .
H H15B 0.1266 -0.1372 0.8455 0.130 Uiso calc R 1 1 . .
H H15C 0.2185 -0.0410 0.9339 0.130 Uiso calc R 1 1 . .
C C45 0.8633(10) 0.2509(12) 0.6984(8) 0.111(4) Uani d . 1 1 . .
H H45 0.9394 0.2912 0.7411 0.134 Uiso calc R 1 1 . .
C C37 0.1021(8) -0.1886(9) 0.6225(7) 0.095(4) Uani d . 1 1 . .
H H37 0.0267 -0.2191 0.6059 0.114 Uiso calc R 1 1 . .
C C65 0.1522(10) -0.1616(7) 0.0577(7) 0.083(3) Uani d . 1 1 . .
H H65 0.1753 -0.2046 0.0476 0.099 Uiso calc R 1 1 . .
C C44 0.8110(8) 0.2829(8) 0.6232(7) 0.080(3) Uani d . 1 1 . .
H H44 0.8549 0.3443 0.6171 0.096 Uiso calc R 1 1 . .
C C63 0.0079(8) -0.1300(7) 0.0244(7) 0.088(3) Uani d . 1 1 . .
H H63 -0.0671 -0.1511 -0.0089 0.105 Uiso calc R 1 1 . .
C C42 0.4486(8) -0.0419(8) 0.7250(8) 0.103(4) Uani d . 1 1 . .
H H42A 0.4857 0.0169 0.7774 0.155 Uiso calc R 1 1 . .
H H42B 0.4677 -0.0218 0.6778 0.155 Uiso calc R 1 1 . .
H H42C 0.4720 -0.0868 0.7445 0.155 Uiso calc R 1 1 . .
C C32 0.4382(11) 0.3563(8) 0.6753(7) 0.088(3) Uani d . 1 1 . .
C C18 -0.1442(8) -0.0652(10) 0.6316(7) 0.113(4) Uani d . 1 1 . .
H H18A -0.1455 -0.1023 0.5814 0.170 Uiso calc R 1 1 . .
H H18B -0.1640 -0.0181 0.6124 0.170 Uiso calc R 1 1 . .
H H18C -0.1970 -0.1115 0.6482 0.170 Uiso calc R 1 1 . .
C C6 0.5682(8) 0.4327(7) 1.0191(7) 0.079(3) Uani d . 1 1 . .
H H6A 0.6088 0.4923 1.0718 0.119 Uiso calc R 1 1 . .
H H6B 0.4971 0.3860 1.0143 0.119 Uiso calc R 1 1 . .
H H6C 0.5565 0.4510 0.9634 0.119 Uiso calc R 1 1 . .
C C28 0.6574(10) 0.4549(9) 0.8149(9) 0.122(5) Uani d . 1 1 . .
H H28 0.7316 0.4901 0.8620 0.146 Uiso calc R 1 1 . .
C C57 0.3193(11) 0.4744(9) 0.4165(9) 0.108(4) Uani d . 1 1 . .
H H57 0.3658 0.5290 0.4714 0.129 Uiso calc R 1 1 . .
C C39 0.0928(10) -0.3329(8) 0.6825(9) 0.110(4) Uani d . 1 1 . .
H H39A 0.0663 -0.3221 0.7239 0.165 Uiso calc R 1 1 . .
H H39B 0.1435 -0.3542 0.7105 0.165 Uiso calc R 1 1 . .
H H39C 0.0304 -0.3843 0.6247 0.165 Uiso calc R 1 1 . .
C C9 0.9243(9) 0.4502(11) 1.0940(10) 0.127(5) Uani d . 1 1 . .
H H9A 0.9701 0.4943 1.1574 0.190 Uiso calc R 1 1 . .
H H9B 0.9344 0.4894 1.0531 0.190 Uiso calc R 1 1 . .
H H9C 0.9457 0.4030 1.0863 0.190 Uiso calc R 1 1 . .
C C33 0.3176(12) 0.3032(11) 0.6007(9) 0.138(5) Uani d . 1 1 . .
H H33A 0.3132 0.3318 0.5511 0.207 Uiso calc R 1 1 . .
H H33B 0.2748 0.3114 0.6266 0.207 Uiso calc R 1 1 . .
H H33C 0.2880 0.2325 0.5767 0.207 Uiso calc R 1 1 . .
C C58 0.2200(11) 0.4581(10) 0.3530(11) 0.121(5) Uani d . 1 1 . .
H H58 0.2004 0.5047 0.3606 0.145 Uiso calc R 1 1 . .
C C21 0.1984(10) 0.2590(8) 0.8708(9) 0.111(4) Uani d . 1 1 . .
H H21A 0.2570 0.2806 0.9333 0.167 Uiso calc R 1 1 . .
H H21B 0.1480 0.2782 0.8716 0.167 Uiso calc R 1 1 . .
H H21C 0.2306 0.2904 0.8336 0.167 Uiso calc R 1 1 . .
C C59 0.1498(10) 0.3724(9) 0.2782(9) 0.102(4) Uani d . 1 1 . .
H H59 0.0789 0.3575 0.2369 0.122 Uiso calc R 1 1 . .
C C12 0.5882(9) 0.1295(7) 1.0455(8) 0.108(4) Uani d . 1 1 . .
H H12A 0.5485 0.1187 1.0803 0.162 Uiso calc R 1 1 . .
H H12B 0.6451 0.1148 1.0726 0.162 Uiso calc R 1 1 . .
H H12C 0.5367 0.0858 0.9821 0.162 Uiso calc R 1 1 . .
C C51 0.7768(11) 0.5559(9) 0.2732(9) 0.120(4) Uani d . 1 1 . .
H H51 0.7487 0.5710 0.2192 0.144 Uiso calc R 1 1 . .
C C27 0.6588(10) 0.2926(10) 0.7902(9) 0.119(4) Uani d . 1 1 . .
H H27A 0.7196 0.3178 0.7763 0.179 Uiso calc R 1 1 . .
H H27B 0.6049 0.2223 0.7542 0.179 Uiso calc R 1 1 . .
H H27C 0.6871 0.3001 0.8554 0.179 Uiso calc R 1 1 . .
C C31 0.4970(14) 0.4580(11) 0.7261(10) 0.116(4) Uani d . 1 1 . .
H H31 0.4623 0.4940 0.7123 0.140 Uiso calc R 1 1 . .
C C52 0.8854(11) 0.6160(8) 0.3386(9) 0.109(4) Uani d . 1 1 . .
H H52 0.9321 0.6750 0.3311 0.131 Uiso calc R 1 1 . .
C C29 0.6011(16) 0.5039(10) 0.7935(10) 0.108(4) Uani d . 1 1 . .
C C30 0.6642(14) 0.6165(8) 0.8543(11) 0.165(8) Uani d . 1 1 . .
H H30A 0.7294 0.6569 0.8481 0.247 Uiso calc R 1 1 . .
H H30B 0.6865 0.6206 0.9185 0.247 Uiso calc R 1 1 . .
H H30C 0.6153 0.6409 0.8338 0.247 Uiso calc R 1 1 . .
C C36 0.0911(9) -0.0539(10) 0.5597(9) 0.114(4) Uani d . 1 1 . .
H H36A 0.1198 0.0093 0.6029 0.172 Uiso calc R 1 1 . .
H H36B 0.0140 -0.0999 0.5427 0.172 Uiso calc R 1 1 . .
H H36C 0.0965 -0.0427 0.5049 0.172 Uiso calc R 1 1 . .
C C23 0.3475(7) 0.0527(8) 0.5503(6) 0.074(3) Uani d . 1 1 . .
H H23 0.3213 0.0017 0.4979 0.089 Uiso calc R 1 1 . .

loop_
_atom_site_aniso_label
_atom_site_aniso_U_11
_atom_site_aniso_U_22
_atom_site_aniso_U_33
_atom_site_aniso_U_12
_atom_site_aniso_U_13
_atom_site_aniso_U_23
Au1 0.0546(2) 0.0573(2) 0.04296(19) 0.02929(16) 0.02380(14) 0.00809(13)
O5 0.050(3) 0.054(3) 0.047(3) 0.030(3) 0.012(2) 0.013(2)
O6 0.040(3) 0.059(3) 0.066(4) 0.026(3) 0.015(3) 0.001(3)
N2 0.061(4) 0.053(4) 0.034(3) 0.032(3) 0.020(3) 0.013(3)
O2 0.043(3) 0.061(3) 0.056(3) 0.021(3) 0.016(3) 0.012(3)
O3 0.046(3) 0.063(3) 0.058(3) 0.026(3) 0.022(3) 0.025(3)
O4 0.045(3) 0.066(4) 0.073(4) 0.026(3) 0.014(3) -0.012(3)
C1 0.059(5) 0.044(4) 0.035(4) 0.028(4) 0.026(4) 0.018(3)
C49 0.052(5) 0.048(4) 0.054(5) 0.019(4) 0.020(4) 0.009(4)
O1 0.044(3) 0.063(3) 0.047(3) 0.021(3) 0.015(3) 0.017(3)
N1 0.062(4) 0.051(4) 0.051(4) 0.028(3) 0.029(4) 0.012(3)
C2 0.081(6) 0.067(5) 0.043(5) 0.035(5) 0.041(5) 0.034(4)
N3 0.054(4) 0.071(5) 0.056(4) 0.030(4) 0.022(3) -0.009(4)
C22 0.044(4) 0.059(5) 0.055(5) 0.024(4) 0.029(4) 0.013(4)
C13 0.057(5) 0.058(5) 0.038(4) 0.030(4) 0.026(4) 0.022(4)
C4 0.062(5) 0.058(5) 0.032(4) 0.038(4) 0.015(4) 0.013(3)
N4 0.052(4) 0.080(5) 0.063(5) 0.033(4) 0.025(4) -0.007(4)
C24 0.071(6) 0.092(7) 0.048(5) 0.044(6) 0.041(5) 0.026(5)
C61 0.047(4) 0.053(4) 0.038(4) 0.022(4) 0.020(3) 0.015(3)
C14 0.065(5) 0.054(5) 0.058(5) 0.029(4) 0.030(4) 0.018(4)
C7 0.077(7) 0.065(6) 0.078(7) 0.034(6) 0.037(5) 0.019(5)
B1 0.042(5) 0.056(6) 0.075(7) 0.021(5) 0.025(5) 0.008(5)
C34 0.052(5) 0.072(6) 0.039(4) 0.034(5) 0.017(4) 0.003(4)
C3 0.069(6) 0.062(5) 0.041(5) 0.032(5) 0.022(4) 0.017(4)
B4 0.048(5) 0.060(6) 0.042(5) 0.029(5) 0.014(4) 0.013(4)
C55 0.066(6) 0.053(5) 0.058(5) 0.032(4) 0.032(4) 0.022(4)
C5 0.065(6) 0.053(5) 0.057(5) 0.033(4) 0.036(4) 0.033(4)
C43 0.040(5) 0.058(5) 0.067(6) 0.020(4) 0.025(4) 0.008(4)
C66 0.051(5) 0.061(5) 0.047(5) 0.025(4) 0.020(4) 0.015(4)
C16 0.073(6) 0.055(5) 0.048(5) 0.002(5) 0.036(5) 0.022(4)
C47 0.098(8) 0.093(7) 0.057(5) 0.066(6) 0.054(6) 0.052(5)
B5 0.069(6) 0.049(5) 0.038(4) 0.033(5) 0.037(4) 0.031(4)
B2 0.048(6) 0.056(6) 0.052(6) 0.023(5) 0.021(5) 0.005(4)
C35 0.068(6) 0.087(7) 0.052(5) 0.041(6) 0.031(5) 0.030(5)
C48 0.058(5) 0.075(6) 0.070(6) 0.037(5) 0.026(5) -0.004(5)
B3 0.055(6) 0.048(5) 0.047(5) 0.027(5) 0.027(5) 0.013(4)
C25 0.103(7) 0.062(5) 0.060(6) 0.037(6) 0.068(6) 0.040(5)
C20 0.077(6) 0.068(6) 0.072(6) 0.046(5) 0.042(5) 0.029(5)
C62 0.051(5) 0.063(6) 0.071(6) 0.025(5) 0.015(4) 0.004(5)
C19 0.065(6) 0.101(8) 0.081(7) 0.052(6) 0.031(6) 0.031(6)
C10 0.072(7) 0.092(8) 0.088(7) 0.057(6) 0.020(6) 0.014(6)
C60 0.061(6) 0.061(5) 0.097(7) 0.033(5) 0.031(5) 0.014(5)
C38 0.076(7) 0.078(7) 0.069(6) 0.036(6) 0.025(5) -0.004(5)
C64 0.085(8) 0.056(6) 0.073(7) 0.013(6) 0.029(6) -0.006(5)
C17 0.067(6) 0.103(8) 0.055(6) 0.040(6) 0.029(5) 0.046(6)
C11 0.064(6) 0.065(6) 0.068(6) 0.041(5) 0.008(5) 0.001(4)
C26 0.079(8) 0.087(8) 0.091(8) 0.016(6) 0.049(7) -0.008(6)
C56 0.077(7) 0.077(6) 0.086(7) 0.044(6) 0.023(5) 0.000(5)
C40 0.089(8) 0.073(7) 0.072(6) 0.051(6) 0.029(6) 0.005(5)
C46 0.091(9) 0.127(10) 0.094(9) 0.068(8) 0.054(8) 0.059(8)
C50 0.075(7) 0.077(7) 0.067(7) 0.023(6) 0.021(5) 0.022(5)
C8 0.073(6) 0.097(8) 0.066(6) 0.048(6) 0.033(5) 0.031(5)
C53 0.073(7) 0.081(7) 0.072(7) 0.007(6) 0.037(6) 0.026(6)
C54 0.065(6) 0.076(7) 0.081(7) 0.014(5) 0.034(6) 0.007(5)
C41 0.059(6) 0.068(6) 0.074(6) 0.033(5) 0.022(5) -0.012(5)
C15 0.096(8) 0.068(6) 0.080(7) 0.045(6) 0.028(6) 0.026(5)
C45 0.063(7) 0.159(12) 0.092(9) 0.058(8) 0.021(6) 0.049(9)
C37 0.053(6) 0.129(10) 0.070(7) 0.045(7) 0.016(5) -0.010(7)
C65 0.099(8) 0.072(6) 0.067(6) 0.042(6) 0.040(6) 0.003(5)
C44 0.060(6) 0.093(7) 0.078(7) 0.034(5) 0.031(5) 0.048(6)
C63 0.061(6) 0.071(6) 0.079(7) 0.019(5) 0.016(5) -0.003(5)
C42 0.067(7) 0.103(8) 0.129(10) 0.060(6) 0.027(6) 0.010(7)
C32 0.132(10) 0.081(7) 0.073(7) 0.062(7) 0.058(7) 0.040(6)
C18 0.059(6) 0.164(12) 0.083(8) 0.043(7) 0.021(6) 0.066(8)
C6 0.090(7) 0.068(6) 0.088(7) 0.047(6) 0.043(6) 0.038(5)
C28 0.082(8) 0.094(9) 0.118(10) -0.001(7) 0.061(7) -0.034(8)
C57 0.119(10) 0.101(8) 0.101(9) 0.071(8) 0.041(8) 0.005(7)
C39 0.098(9) 0.077(7) 0.120(10) 0.030(7) 0.047(7) 0.014(7)
C9 0.076(8) 0.149(12) 0.136(12) 0.052(8) 0.046(8) 0.043(9)
C33 0.144(13) 0.153(12) 0.114(11) 0.109(11) 0.027(9) 0.030(9)
C58 0.103(10) 0.102(9) 0.161(13) 0.071(8) 0.053(9) 0.009(9)
C21 0.123(10) 0.070(7) 0.144(11) 0.059(7) 0.058(8) 0.037(7)
C59 0.085(8) 0.114(9) 0.119(10) 0.073(8) 0.038(7) 0.027(8)
C12 0.101(8) 0.067(6) 0.127(10) 0.058(6) 0.019(7) 0.014(6)
C51 0.105(9) 0.091(8) 0.098(9) 0.015(8) 0.034(8) 0.053(7)
C27 0.083(8) 0.124(10) 0.114(10) 0.060(8) 0.020(7) -0.001(8)
C31 0.150(13) 0.117(11) 0.110(11) 0.090(11) 0.064(10) 0.040(9)
C52 0.118(10) 0.073(7) 0.098(9) 0.011(7) 0.068(8) 0.036(7)
C29 0.177(14) 0.098(9) 0.104(10) 0.071(10) 0.114(11) 0.055(8)
C30 0.26(2) 0.066(8) 0.164(14) 0.043(10) 0.158(15) 0.020(8)
C36 0.056(7) 0.138(10) 0.133(11) 0.053(7) 0.034(7) 0.026(8)
C23 0.061(6) 0.104(8) 0.053(5) 0.041(6) 0.032(4) -0.003(5)

loop_
_atom_type_symbol
_atom_type_description
_atom_type_scat_dispersion_real
_atom_type_scat_dispersion_imag
_atom_type_scat_source
C C 0.0033 0.0016 'International Tables Vol C Tables 4.2.6.8 and 6.1.1.4'
H H 0.0000 0.0000 'International Tables Vol C Tables 4.2.6.8 and 6.1.1.4'
B B 0.0013 0.0007 'International Tables Vol C Tables 4.2.6.8 and 6.1.1.4'
N N 0.0061 0.0033 'International Tables Vol C Tables 4.2.6.8 and 6.1.1.4'
O O 0.0106 0.0060 'International Tables Vol C Tables 4.2.6.8 and 6.1.1.4'
Au Au -2.0133 8.8022 'International Tables Vol C Tables 4.2.6.8 and 6.1.1.4'

loop_
_geom_angle_atom_site_label_1
_geom_angle_atom_site_label_2
_geom_angle_atom_site_label_3
_geom_angle_site_symmetry_1
_geom_angle_site_symmetry_3
_geom_angle
_geom_angle_publ_flag
C1 Au1 C22 . . 176.8(3) y
B4 O5 B5 . . 119.4(6) ?
B5 O6 B1 . . 123.6(6) ?
C1 N2 C3 . . 110.2(7) ?
C1 N2 C4 . . 124.3(6) ?
C3 N2 C4 . . 125.5(6) ?
B3 O2 B2 . . 119.1(7) ?
B3 O3 B1 . . 122.7(7) ?
B4 O4 B1 . . 122.3(7) ?
N2 C1 N1 . . 106.3(6) ?
N2 C1 Au1 . . 129.3(6) ?
N1 C1 Au1 . . 124.3(5) ?
C50 C49 C54 . . 116.7(9) ?
C50 C49 B2 . . 122.0(8) ?
C54 C49 B2 . . 121.3(9) ?
B2 O1 B1 . . 119.5(7) ?
C1 N1 C2 . . 108.5(7) ?
C1 N1 C13 . . 124.2(6) ?
C2 N1 C13 . . 127.2(7) ?
C3 C2 N1 . . 107.6(7) ?
C3 C2 H2 . . 126.2 ?
N1 C2 H2 . . 126.2 ?
C22 N3 C34 . . 126.1(7) ?
C22 N3 C23 . . 108.7(8) ?
C34 N3 C23 . . 125.2(7) ?
N3 C22 N4 . . 106.9(7) ?
N3 C22 Au1 . . 127.4(7) ?
N4 C22 Au1 . . 125.7(6) ?
C20 C13 C14 . . 122.3(8) ?
C20 C13 N1 . . 117.4(7) ?
C14 C13 N1 . . 120.2(7) ?
C11 C4 N2 . . 121.6(8) ?
C11 C4 C5 . . 120.4(8) ?
N2 C4 C5 . . 117.5(6) ?
C22 N4 C24 . . 109.9(7) ?
C22 N4 C25 . . 123.5(7) ?
C24 N4 C25 . . 126.6(8) ?
C23 C24 N4 . . 107.8(8) ?
C23 C24 H24 . . 126.1 ?
N4 C24 H24 . . 126.1 ?
C62 C61 C66 . . 116.1(7) ?
C62 C61 B5 . . 123.3(7) ?
C66 C61 B5 . . 120.6(7) ?
C16 C14 C13 . . 118.4(8) ?
C16 C14 C15 . . 121.6(8) ?
C13 C14 C15 . . 119.9(8) ?
C5 C7 C8 . . 124.8(9) ?
C5 C7 H7 . . 117.6 ?
C8 C7 H7 . . 117.6 ?
O3 B1 O4 . . 110.9(8) ?
O3 B1 O6 . . 109.8(7) ?
O4 B1 O6 . . 110.4(6) ?
O3 B1 O1 . . 112.2(7) ?
O4 B1 O1 . . 106.7(7) ?
O6 B1 O1 . . 106.7(7) ?
C35 C34 N3 . . 119.8(8) ?
C35 C34 C41 . . 121.7(9) ?
N3 C34 C41 . . 118.5(8) ?
C2 C3 N2 . . 107.3(7) ?
C2 C3 H3 . . 126.4 ?
N2 C3 H3 . . 126.4 ?
O4 B4 O5 . . 120.1(7) ?
O4 B4 C55 . . 120.5(7) ?
O5 B4 C55 . . 119.2(7) ?
C56 C55 C60 . . 116.2(8) ?
C56 C55 B4 . . 121.4(8) ?
C60 C55 B4 . . 122.0(7) ?
C7 C5 C6 . . 124.4(8) ?
C7 C5 C4 . . 115.6(7) ?
C6 C5 C4 . . 119.1(8) ?
C44 C43 C48 . . 115.7(9) ?
C44 C43 B3 . . 122.7(8) ?
C48 C43 B3 . . 121.6(8) ?
C65 C66 C61 . . 122.8(8) ?
C65 C66 H66 . . 118.6 ?
C61 C66 H66 . . 118.6 ?
C14 C16 C17 . . 121.7(9) ?
C14 C16 H16 . . 119.2 ?
C17 C16 H16 . . 119.2 ?
C46 C47 C48 . . 117.6(10) ?
C46 C47 H47 . . 121.2 ?
C48 C47 H47 . . 121.2 ?
O6 B5 O5 . . 120.9(7) ?
O6 B5 C61 . . 120.8(7) ?
O5 B5 C61 . . 118.2(7) ?
O1 B2 O2 . . 121.5(8) ?
O1 B2 C49 . . 121.4(8) ?
O2 B2 C49 . . 117.1(7) ?
C34 C35 C36 . . 126.0(10) ?
C34 C35 C37 . . 113.9(8) ?
C36 C35 C37 . . 119.7(9) ?
C43 C48 C47 . . 123.6(9) ?
C43 C48 H48 . . 118.2 ?
C47 C48 H48 . . 118.2 ?
O3 B3 O2 . . 121.0(8) ?
O3 B3 C43 . . 122.0(8) ?
O2 B3 C43 . . 116.9(7) ?
C32 C25 C26 . . 123.6(10) ?
C32 C25 N4 . . 118.0(10) ?
C26 C25 N4 . . 118.2(9) ?
C13 C20 C19 . . 118.1(8) ?
C13 C20 C21 . . 121.9(9) ?
C19 C20 C21 . . 119.9(9) ?
C61 C62 C63 . . 122.2(8) ?
C61 C62 H62 . . 118.9 ?
C63 C62 H62 . . 118.9 ?
C17 C19 C20 . . 120.3(9) ?
C17 C19 H19 . . 119.8 ?
C20 C19 H19 . . 119.8 ?
C11 C10 C8 . . 122.5(9) ?
C11 C10 H10 . . 118.8 ?
C8 C10 H10 . . 118.8 ?
C55 C60 C59 . . 121.2(9) ?
C55 C60 H60 . . 119.4 ?
C59 C60 H60 . . 119.4 ?
C37 C38 C40 . . 117.6(11) ?
C37 C38 C39 . . 121.6(11) ?
C40 C38 C39 . . 120.5(11) ?
C63 C64 C65 . . 120.4(9) ?
C63 C64 H64 . . 119.8 ?
C65 C64 H64 . . 119.8 ?
C19 C17 C16 . . 119.0(9) ?
C19 C17 C18 . . 120.4(10) ?
C16 C17 C18 . . 120.5(10) ?
C4 C11 C10 . . 119.3(9) ?
C4 C11 C12 . . 119.9(9) ?
C10 C11 C12 . . 120.6(8) ?
C25 C26 C28 . . 115.3(12) ?
C25 C26 C27 . . 121.9(10) ?
C28 C26 C27 . . 122.7(12) ?
C55 C56 C57 . . 123.7(10) ?
C55 C56 H56 . . 118.2 ?
C57 C56 H56 . . 118.2 ?
C41 C40 C38 . . 123.1(10) ?
C41 C40 H40 . . 118.5 ?
C38 C40 H40 . . 118.5 ?
C45 C46 C47 . . 124.9(11) ?
C45 C46 H46 . . 117.5 ?
C47 C46 H46 . . 117.5 ?
C49 C50 C51 . . 123.3(10) ?
C49 C50 H50 . . 118.4 ?
C51 C50 H50 . . 118.4 ?
C10 C8 C7 . . 116.7(9) ?
C10 C8 C9 . . 119.7(10) ?
C7 C8 C9 . . 123.6(11) ?
C52 C53 C54 . . 120.9(11) ?
C52 C53 H53 . . 119.5 ?
C54 C53 H53 . . 119.5 ?
C49 C54 C53 . . 119.8(11) ?
C49 C54 H54 . . 120.1 ?
C53 C54 H54 . . 120.1 ?
C40 C41 C34 . . 118.9(9) ?
C40 C41 C42 . . 121.1(10) ?
C34 C41 C42 . . 120.0(10) ?
C14 C15 H15A . . 109.5 ?
C14 C15 H15B . . 109.5 ?
H15A C15 H15B . . 109.5 ?
C14 C15 H15C . . 109.5 ?
H15A C15 H15C . . 109.5 ?
H15B C15 H15C . . 109.5 ?
C46 C45 C44 . . 117.2(11) ?
C46 C45 H45 . . 121.4 ?
C44 C45 H45 . . 121.4 ?
C38 C37 C35 . . 124.5(10) ?
C38 C37 H37 . . 117.7 ?
C35 C37 H37 . . 117.7 ?
C64 C65 C66 . . 119.2(9) ?
C64 C65 H65 . . 120.4 ?
C66 C65 H65 . . 120.4 ?
C43 C44 C45 . . 120.8(10) ?
C43 C44 H44 . . 119.6 ?
C45 C44 H44 . . 119.6 ?
C64 C63 C62 . . 119.3(9) ?
C64 C63 H63 . . 120.3 ?
C62 C63 H63 . . 120.3 ?
C41 C42 H42A . . 109.5 ?
C41 C42 H42B . . 109.5 ?
H42A C42 H42B . . 109.5 ?
C41 C42 H42C . . 109.5 ?
H42A C42 H42C . . 109.5 ?
H42B C42 H42C . . 109.5 ?
C25 C32 C31 . . 118.1(12) ?
C25 C32 C33 . . 121.6(10) ?
C31 C32 C33 . . 120.3(12) ?
C17 C18 H18A . . 109.5 ?
C17 C18 H18B . . 109.5 ?
H18A C18 H18B . . 109.5 ?
C17 C18 H18C . . 109.5 ?
H18A C18 H18C . . 109.5 ?
H18B C18 H18C . . 109.5 ?
C5 C6 H6A . . 109.5 ?
C5 C6 H6B . . 109.5 ?
H6A C6 H6B . . 109.5 ?
C5 C6 H6C . . 109.5 ?
H6A C6 H6C . . 109.5 ?
H6B C6 H6C . . 109.5 ?
C29 C28 C26 . . 120.4(13) ?
C29 C28 H28 . . 119.8 ?
C26 C28 H28 . . 119.8 ?
C58 C57 C56 . . 119.1(11) ?
C58 C57 H57 . . 120.4 ?
C56 C57 H57 . . 120.4 ?
C38 C39 H39A . . 109.5 ?
C38 C39 H39B . . 109.5 ?
H39A C39 H39B . . 109.5 ?
C38 C39 H39C . . 109.5 ?
H39A C39 H39C . . 109.5 ?
H39B C39 H39C . . 109.5 ?
C8 C9 H9A . . 109.5 ?
C8 C9 H9B . . 109.5 ?
H9A C9 H9B . . 109.5 ?
C8 C9 H9C . . 109.5 ?
H9A C9 H9C . . 109.5 ?
H9B C9 H9C . . 109.5 ?
C32 C33 H33A . . 109.5 ?
C32 C33 H33B . . 109.5 ?
H33A C33 H33B . . 109.5 ?
C32 C33 H33C . . 109.5 ?
H33A C33 H33C . . 109.5 ?
H33B C33 H33C . . 109.5 ?
C59 C58 C57 . . 118.6(10) ?
C59 C58 H58 . . 120.7 ?
C57 C58 H58 . . 120.7 ?
C20 C21 H21A . . 109.5 ?
C20 C21 H21B . . 109.5 ?
H21A C21 H21B . . 109.5 ?
C20 C21 H21C . . 109.5 ?
H21A C21 H21C . . 109.5 ?
H21B C21 H21C . . 109.5 ?
C58 C59 C60 . . 120.8(10) ?
C58 C59 H59 . . 119.6 ?
C60 C59 H59 . . 119.6 ?
C11 C12 H12A . . 109.5 ?
C11 C12 H12B . . 109.5 ?
H12A C12 H12B . . 109.5 ?
C11 C12 H12C . . 109.5 ?
H12A C12 H12C . . 109.5 ?
H12B C12 H12C . . 109.5 ?
C52 C51 C50 . . 118.5(11) ?
C52 C51 H51 . . 120.8 ?
C50 C51 H51 . . 120.8 ?
C26 C27 H27A . . 109.5 ?
C26 C27 H27B . . 109.5 ?
H27A C27 H27B . . 109.5 ?
C26 C27 H27C . . 109.5 ?
H27A C27 H27C . . 109.5 ?
H27B C27 H27C . . 109.5 ?
C29 C31 C32 . . 120.6(13) ?
C29 C31 H31 . . 119.7 ?
C32 C31 H31 . . 119.7 ?
C53 C52 C51 . . 120.8(10) ?
C53 C52 H52 . . 119.6 ?
C51 C52 H52 . . 119.6 ?
C31 C29 C28 . . 122.0(13) ?
C31 C29 C30 . . 120.3(15) ?
C28 C29 C30 . . 117.7(16) ?
C29 C30 H30A . . 109.5 ?
C29 C30 H30B . . 109.5 ?
H30A C30 H30B . . 109.5 ?
C29 C30 H30C . . 109.5 ?
H30A C30 H30C . . 109.5 ?
H30B C30 H30C . . 109.5 ?
C35 C36 H36A . . 109.5 ?
C35 C36 H36B . . 109.5 ?
H36A C36 H36B . . 109.5 ?
C35 C36 H36C . . 109.5 ?
H36A C36 H36C . . 109.5 ?
H36B C36 H36C . . 109.5 ?
C24 C23 N3 . . 106.6(7) ?
C24 C23 H23 . . 126.7 ?
N3 C23 H23 . . 126.7 ?

loop_
_geom_bond_atom_site_label_1
_geom_bond_atom_site_label_2
_geom_bond_site_symmetry_2
_geom_bond_distance
_geom_bond_publ_flag
Au1 C1 . 1.982(7) y
Au1 C22 . 1.990(8) y
O5 B4 . 1.370(10) ?
O5 B5 . 1.378(9) ?
O6 B5 . 1.315(10) ?
O6 B1 . 1.470(10) ?
N2 C1 . 1.331(9) ?
N2 C3 . 1.356(10) ?
N2 C4 . 1.407(10) ?
O2 B3 . 1.360(10) ?
O2 B2 . 1.371(11) ?
O3 B3 . 1.321(10) ?
O3 B1 . 1.427(12) ?
O4 B4 . 1.348(10) ?
O4 B1 . 1.453(10) ?
C1 N1 . 1.324(9) ?
C49 C50 . 1.329(12) ?
C49 C54 . 1.387(12) ?
C49 B2 . 1.560(13) ?
O1 B2 . 1.331(10) ?
O1 B1 . 1.470(12) ?
N1 C2 . 1.388(9) ?
N1 C13 . 1.430(10) ?
C2 C3 . 1.302(11) ?
C2 H2 . 0.9300 ?
N3 C22 . 1.324(9) ?
N3 C34 . 1.365(11) ?
N3 C23 . 1.404(11) ?
C22 N4 . 1.334(11) ?
C13 C20 . 1.368(11) ?
C13 C14 . 1.354(10) ?
C4 C11 . 1.352(10) ?
C4 C5 . 1.428(11) ?
N4 C24 . 1.361(10) ?
N4 C25 . 1.443(11) ?
C24 C23 . 1.317(12) ?
C24 H24 . 0.9300 ?
C61 C62 . 1.372(11) ?
C61 C66 . 1.390(10) ?
C61 B5 . 1.555(11) ?
C14 C16 . 1.379(12) ?
C14 C15 . 1.547(12) ?
C7 C5 . 1.352(12) ?
C7 C8 . 1.363(13) ?
C7 H7 . 0.9300 ?
C34 C35 . 1.366(11) ?
C34 C41 . 1.432(12) ?
C3 H3 . 0.9300 ?
B4 C55 . 1.551(11) ?
C55 C56 . 1.352(11) ?
C55 C60 . 1.364(12) ?
C5 C6 . 1.446(11) ?
C43 C44 . 1.372(11) ?
C43 C48 . 1.367(12) ?
C43 B3 . 1.546(12) ?
C66 C65 . 1.356(11) ?
C66 H66 . 0.9300 ?
C16 C17 . 1.363(13) ?
C16 H16 . 0.9300 ?
C47 C46 . 1.334(14) ?
C47 C48 . 1.380(12) ?
C47 H47 . 0.9300 ?
C35 C36 . 1.420(14) ?
C35 C37 . 1.453(15) ?
C48 H48 . 0.9300 ?
C25 C32 . 1.365(13) ?
C25 C26 . 1.395(14) ?
C20 C19 . 1.403(13) ?
C20 C21 . 1.501(13) ?
C62 C63 . 1.378(12) ?
C62 H62 . 0.9300 ?
C19 C17 . 1.370(13) ?
C19 H19 . 0.9300 ?
C10 C11 . 1.363(13) ?
C10 C8 . 1.361(14) ?
C10 H10 . 0.9300 ?
C60 C59 . 1.372(12) ?
C60 H60 . 0.9300 ?
C38 C37 . 1.338(14) ?
C38 C40 . 1.359(13) ?
C38 C39 . 1.547(15) ?
C64 C63 . 1.363(13) ?
C64 C65 . 1.366(14) ?
C64 H64 . 0.9300 ?
C17 C18 . 1.486(13) ?
C11 C12 . 1.533(13) ?
C26 C28 . 1.407(15) ?
C26 C27 . 1.519(16) ?
C56 C57 . 1.358(13) ?
C56 H56 . 0.9300 ?
C40 C41 . 1.334(14) ?
C40 H40 . 0.9300 ?
C46 C45 . 1.285(16) ?
C46 H46 . 0.9300 ?
C50 C51 . 1.397(14) ?
C50 H50 . 0.9300 ?
C8 C9 . 1.493(14) ?
C53 C52 . 1.307(15) ?
C53 C54 . 1.406(14) ?
C53 H53 . 0.9300 ?
C54 H54 . 0.9300 ?
C41 C42 . 1.480(12) ?
C15 H15A . 0.9600 ?
C15 H15B . 0.9600 ?
C15 H15C . 0.9600 ?
C45 C44 . 1.463(14) ?
C45 H45 . 0.9300 ?
C37 H37 . 0.9300 ?
C65 H65 . 0.9300 ?
C44 H44 . 0.9300 ?
C63 H63 . 0.9300 ?
C42 H42A . 0.9600 ?
C42 H42B . 0.9600 ?
C42 H42C . 0.9600 ?
C32 C31 . 1.390(16) ?
C32 C33 . 1.506(16) ?
C18 H18A . 0.9600 ?
C18 H18B . 0.9600 ?
C18 H18C . 0.9600 ?
C6 H6A . 0.9600 ?
C6 H6B . 0.9600 ?
C6 H6C . 0.9600 ?
C28 C29 . 1.378(18) ?
C28 H28 . 0.9300 ?
C57 C58 . 1.358(16) ?
C57 H57 . 0.9300 ?
C39 H39A . 0.9600 ?
C39 H39B . 0.9600 ?
C39 H39C . 0.9600 ?
C9 H9A . 0.9600 ?
C9 H9B . 0.9600 ?
C9 H9C . 0.9600 ?
C33 H33A . 0.9600 ?
C33 H33B . 0.9600 ?
C33 H33C . 0.9600 ?
C58 C59 . 1.356(15) ?
C58 H58 . 0.9300 ?
C21 H21A . 0.9600 ?
C21 H21B . 0.9600 ?
C21 H21C . 0.9600 ?
C59 H59 . 0.9300 ?
C12 H12A . 0.9600 ?
C12 H12B . 0.9600 ?
C12 H12C . 0.9600 ?
C51 C52 . 1.345(16) ?
C51 H51 . 0.9300 ?
C27 H27A . 0.9600 ?
C27 H27B . 0.9600 ?
C27 H27C . 0.9600 ?
C31 C29 . 1.315(18) ?
C31 H31 . 0.9300 ?
C52 H52 . 0.9300 ?
C29 C30 . 1.563(16) ?
C30 H30A . 0.9600 ?
C30 H30B . 0.9600 ?
C30 H30C . 0.9600 ?
C36 H36A . 0.9600 ?
C36 H36B . 0.9600 ?
C36 H36C . 0.9600 ?
C23 H23 . 0.9300 ?

loop_
_geom_hbond_atom_site_label_D
_geom_hbond_atom_site_label_H
_geom_hbond_atom_site_label_A
_geom_hbond_site_symmetry_A
_geom_hbond_distance_DH
_geom_hbond_distance_HA
_geom_hbond_distance_DA
_geom_hbond_angle_DHA
C3 H3 O1 1_556 0.93 2.56 3.460(10) 164
C18 H18C O5 2_556 0.96 2.55 3.421(14) 151
C24 H24 O3 . 0.93 2.57 3.421(13) 153
C42 H42C O6 2_656 0.96 2.58 3.336(16) 136

loop_
_geom_torsion_atom_site_label_1
_geom_torsion_atom_site_label_2
_geom_torsion_atom_site_label_3
_geom_torsion_atom_site_label_4
_geom_torsion_site_symmetry_1
_geom_torsion_site_symmetry_2
_geom_torsion_site_symmetry_3
_geom_torsion_site_symmetry_4
_geom_torsion
_geom_torsion_publ_flag
C3 N2 C1 N1 . . . . 2.4(8) ?
C4 N2 C1 N1 . . . . -177.0(6) ?
C3 N2 C1 Au1 . . . . -174.1(5) ?
C4 N2 C1 Au1 . . . . 6.4(10) ?
C22 Au1 C1 N2 . . . . 96(5) ?
C22 Au1 C1 N1 . . . . -80(6) ?
N2 C1 N1 C2 . . . . -3.5(8) ?
Au1 C1 N1 C2 . . . . 173.3(5) ?
N2 C1 N1 C13 . . . . 179.0(6) ?
Au1 C1 N1 C13 . . . . -4.2(10) ?
C1 N1 C2 C3 . . . . 3.4(9) ?
C13 N1 C2 C3 . . . . -179.2(7) ?
C34 N3 C22 N4 . . . . 180.0(7) ?
C23 N3 C22 N4 . . . . 0.2(9) ?
C34 N3 C22 Au1 . . . . 0.6(12) ?
C23 N3 C22 Au1 . . . . -179.1(6) ?
C1 Au1 C22 N3 . . . . 24(6) ?
C1 Au1 C22 N4 . . . . -155(5) ?
C1 N1 C13 C20 . . . . -90.9(9) ?
C2 N1 C13 C20 . . . . 92.1(10) ?
C1 N1 C13 C14 . . . . 86.5(10) ?
C2 N1 C13 C14 . . . . -90.5(9) ?
C1 N2 C4 C11 . . . . -91.3(9) ?
C3 N2 C4 C11 . . . . 89.4(10) ?
C1 N2 C4 C5 . . . . 81.2(9) ?
C3 N2 C4 C5 . . . . -98.1(9) ?
N3 C22 N4 C24 . . . . -0.9(9) ?
Au1 C22 N4 C24 . . . . 178.4(5) ?
N3 C22 N4 C25 . . . . -179.6(8) ?
Au1 C22 N4 C25 . . . . -0.2(12) ?
C22 N4 C24 C23 . . . . 1.3(10) ?
C25 N4 C24 C23 . . . . 179.9(9) ?
C20 C13 C14 C16 . . . . -1.3(12) ?
N1 C13 C14 C16 . . . . -178.6(7) ?
C20 C13 C14 C15 . . . . -178.3(9) ?
N1 C13 C14 C15 . . . . 4.4(12) ?
B3 O3 B1 O4 . . . . -104.5(8) ?
B3 O3 B1 O6 . . . . 133.2(7) ?
B3 O3 B1 O1 . . . . 14.7(10) ?
B4 O4 B1 O3 . . . . -142.2(8) ?
B4 O4 B1 O6 . . . . -20.3(12) ?
B4 O4 B1 O1 . . . . 95.3(9) ?
B5 O6 B1 O3 . . . . 131.3(7) ?
B5 O6 B1 O4 . . . . 8.7(12) ?
B5 O6 B1 O1 . . . . -106.8(8) ?
B2 O1 B1 O3 . . . . -23.1(10) ?
B2 O1 B1 O4 . . . . 98.6(8) ?
B2 O1 B1 O6 . . . . -143.4(7) ?
C22 N3 C34 C35 . . . . 90.5(10) ?
C23 N3 C34 C35 . . . . -89.7(10) ?
C22 N3 C34 C41 . . . . -86.1(10) ?
C23 N3 C34 C41 . . . . 93.7(10) ?
N1 C2 C3 N2 . . . . -1.8(9) ?
C1 N2 C3 C2 . . . . -0.3(9) ?
C4 N2 C3 C2 . . . . 179.1(7) ?
B1 O4 B4 O5 . . . . 18.6(13) ?
B1 O4 B4 C55 . . . . -167.8(8) ?
B5 O5 B4 O4 . . . . -3.4(12) ?
B5 O5 B4 C55 . . . . -177.1(7) ?
O4 B4 C55 C56 . . . . 7.2(14) ?
O5 B4 C55 C56 . . . . -179.1(9) ?
O4 B4 C55 C60 . . . . 179.9(9) ?
O5 B4 C55 C60 . . . . -6.4(13) ?
C8 C7 C5 C6 . . . . 176.1(9) ?
C8 C7 C5 C4 . . . . 7.4(14) ?
C11 C4 C5 C7 . . . . -9.7(11) ?
N2 C4 C5 C7 . . . . 177.7(7) ?
C11 C4 C5 C6 . . . . -179.1(8) ?
N2 C4 C5 C6 . . . . 8.3(11) ?
C62 C61 C66 C65 . . . . -0.9(12) ?
B5 C61 C66 C65 . . . . 176.9(8) ?
C13 C14 C16 C17 . . . . 1.7(13) ?
C15 C14 C16 C17 . . . . 178.6(9) ?
B1 O6 B5 O5 . . . . 4.7(12) ?
B1 O6 B5 C61 . . . . -172.2(8) ?
B4 O5 B5 O6 . . . . -8.1(11) ?
B4 O5 B5 C61 . . . . 168.8(7) ?
C62 C61 B5 O6 . . . . 173.4(8) ?
C66 C61 B5 O6 . . . . -4.2(11) ?
C62 C61 B5 O5 . . . . -3.5(11) ?
C66 C61 B5 O5 . . . . 178.8(7) ?
B1 O1 B2 O2 . . . . 16.4(11) ?
B1 O1 B2 C49 . . . . -164.3(7) ?
B3 O2 B2 O1 . . . . 0.7(11) ?
B3 O2 B2 C49 . . . . -178.6(6) ?
C50 C49 B2 O1 . . . . 2.0(13) ?
C54 C49 B2 O1 . . . . 179.7(8) ?
C50 C49 B2 O2 . . . . -178.7(8) ?
C54 C49 B2 O2 . . . . -0.9(12) ?
N3 C34 C35 C36 . . . . -3.6(14) ?
C41 C34 C35 C36 . . . . 172.9(9) ?
N3 C34 C35 C37 . . . . -176.2(7) ?
C41 C34 C35 C37 . . . . 0.3(12) ?
C44 C43 C48 C47 . . . . -2.3(12) ?
B3 C43 C48 C47 . . . . 177.6(7) ?
C46 C47 C48 C43 . . . . 0.1(13) ?
B1 O3 B3 O2 . . . . 1.1(11) ?
B1 O3 B3 C43 . . . . -177.6(7) ?
B2 O2 B3 O3 . . . . -9.8(11) ?
B2 O2 B3 C43 . . . . 168.9(7) ?
C44 C43 B3 O3 . . . . -172.8(8) ?
C48 C43 B3 O3 . . . . 7.3(11) ?
C44 C43 B3 O2 . . . . 8.5(11) ?
C48 C43 B3 O2 . . . . -171.4(7) ?
C22 N4 C25 C32 . . . . -92.8(10) ?
C24 N4 C25 C32 . . . . 88.7(10) ?
C22 N4 C25 C26 . . . . 81.4(10) ?
C24 N4 C25 C26 . . . . -97.1(11) ?
C14 C13 C20 C19 . . . . -1.6(13) ?
N1 C13 C20 C19 . . . . 175.7(8) ?
C14 C13 C20 C21 . . . . -177.5(9) ?
N1 C13 C20 C21 . . . . -0.2(13) ?
C66 C61 C62 C63 . . . . 0.2(14) ?
B5 C61 C62 C63 . . . . -177.5(9) ?
C13 C20 C19 C17 . . . . 4.3(14) ?
C21 C20 C19 C17 . . . . -179.7(10) ?
C56 C55 C60 C59 . . . . -3.7(15) ?
B4 C55 C60 C59 . . . . -176.7(10) ?
C20 C19 C17 C16 . . . . -4.0(15) ?
C20 C19 C17 C18 . . . . 178.5(9) ?
C14 C16 C17 C19 . . . . 0.9(14) ?
C14 C16 C17 C18 . . . . 178.4(9) ?
N2 C4 C11 C10 . . . . -180.0(8) ?
C5 C4 C11 C10 . . . . 7.8(13) ?
N2 C4 C11 C12 . . . . -3.4(12) ?
C5 C4 C11 C12 . . . . -175.7(8) ?
C8 C10 C11 C4 . . . . -3.1(15) ?
C8 C10 C11 C12 . . . . -179.6(10) ?
C32 C25 C26 C28 . . . . 0.5(15) ?
N4 C25 C26 C28 . . . . -173.3(9) ?
C32 C25 C26 C27 . . . . 177.4(10) ?
N4 C25 C26 C27 . . . . 3.6(15) ?
C60 C55 C56 C57 . . . . 4.8(16) ?
B4 C55 C56 C57 . . . . 177.9(11) ?
C37 C38 C40 C41 . . . . -1.4(14) ?
C39 C38 C40 C41 . . . . -175.9(9) ?
C48 C47 C46 C45 . . . . 3.1(17) ?
C54 C49 C50 C51 . . . . -1.3(16) ?
B2 C49 C50 C51 . . . . 176.6(10) ?
C11 C10 C8 C7 . . . . 0.5(15) ?
C11 C10 C8 C9 . . . . 179.1(10) ?
C5 C7 C8 C10 . . . . -3.0(15) ?
C5 C7 C8 C9 . . . . 178.4(10) ?
C50 C49 C54 C53 . . . . 0.9(14) ?
B2 C49 C54 C53 . . . . -177.0(9) ?
C52 C53 C54 C49 . . . . 1.6(17) ?
C38 C40 C41 C34 . . . . -3.5(14) ?
C38 C40 C41 C42 . . . . 178.7(9) ?
C35 C34 C41 C40 . . . . 4.0(12) ?
N3 C34 C41 C40 . . . . -179.5(7) ?
C35 C34 C41 C42 . . . . -178.2(8) ?
N3 C34 C41 C42 . . . . -1.7(11) ?
C47 C46 C45 C44 . . . . -3.5(19) ?
C40 C38 C37 C35 . . . . 6.3(15) ?
C39 C38 C37 C35 . . . . -179.3(9) ?
C34 C35 C37 C38 . . . . -5.6(14) ?
C36 C35 C37 C38 . . . . -178.7(10) ?
C63 C64 C65 C66 . . . . 0.0(16) ?
C61 C66 C65 C64 . . . . 0.8(14) ?
C48 C43 C44 C45 . . . . 1.8(14) ?
B3 C43 C44 C45 . . . . -178.1(9) ?
C46 C45 C44 C43 . . . . 1.0(17) ?
C65 C64 C63 C62 . . . . -0.7(17) ?
C61 C62 C63 C64 . . . . 0.6(16) ?
C26 C25 C32 C31 . . . . -0.2(15) ?
N4 C25 C32 C31 . . . . 173.6(9) ?
C26 C25 C32 C33 . . . . -178.9(11) ?
N4 C25 C32 C33 . . . . -5.1(15) ?
C25 C26 C28 C29 . . . . 0.4(17) ?
C27 C26 C28 C29 . . . . -176.5(11) ?
C55 C56 C57 C58 . . . . -6(2) ?
C56 C57 C58 C59 . . . . 6(2) ?
C57 C58 C59 C60 . . . . -5(2) ?
C55 C60 C59 C58 . . . . 4.1(19) ?
C49 C50 C51 C52 . . . . -1(2) ?
C25 C32 C31 C29 . . . . -1.0(19) ?
C33 C32 C31 C29 . . . . 177.7(13) ?
C54 C53 C52 C51 . . . . -4(2) ?
C50 C51 C52 C53 . . . . 3(2) ?
C32 C31 C29 C28 . . . . 2(2) ?
C32 C31 C29 C30 . . . . -176.2(11) ?
C26 C28 C29 C31 . . . . -2(2) ?
C26 C28 C29 C30 . . . . 176.6(10) ?
N4 C24 C23 N3 . . . . -1.1(10) ?
C22 N3 C23 C24 . . . . 0.6(10) ?
C34 N3 C23 C24 . . . . -179.2(8) ?
